data_4118282
loop_
_publ_author_name
'Christopher R. Jones'
'Pranjal K. Baruah'
'Amber L. Thompson'
'Steve Scheiner'
'Martin D. Smith'

_publ_contact_author 'Martin D. Smith'
_publ_contact_author_email martin.smith@chem.ox.ac.uk
_publ_contact_author_fax '+44 1865 285002'
_publ_contact_author_phone '+44 1865 285103'
_publ_section_title
;
 Can a C-H...O Interaction Be a Determinant of Conformation?
;
_journal_name_full 'Journal of the American Chemical Society'
_journal_page_first 12064
_journal_page_last 12071
_journal_paper_doi 10.1021/ja301318a
_journal_volume 134
_journal_year 2012
_chemical_absolute_configuration unk
_chemical_formula_moiety 'C15 H16 F4 N2 O3'
_chemical_formula_sum 'C15 H16 F4 N2 O3'
_chemical_formula_weight 348.30
_space_group_IT_number 20
_symmetry_cell_setting orthorhombic
_symmetry_space_group_name_Hall 'C 2c 2'
_symmetry_space_group_name_H-M 'C 2 2 21'
_atom_sites_solution_hydrogens geom
_atom_sites_solution_primary direct
_audit_creation_date 10-07-08
_audit_creation_method CRYSTALS_ver_14.06
_cell_angle_alpha 90
_cell_angle_beta 90
_cell_angle_gamma 90
_cell_formula_units_Z 8
_cell_length_a 7.415(6)
_cell_length_b 18.273(16)
_cell_length_c 22.360(19)
_cell_measurement_reflns_used 3236
_cell_measurement_temperature 150
_cell_measurement_theta_max 32
_cell_measurement_theta_min 1
_cell_volume 3030(4)
_computing_cell_refinement 'CrystalClear (Rigaku Inc., 2009)'
_computing_data_collection 'CrystalClear (Rigaku Inc., 2009)'
_computing_data_reduction 'CrystalClear (Rigaku Inc., 2009)'
_computing_molecular_graphics 'CAMERON (Watkin et al., 1996)'
_computing_publication_material 'CRYSTALS (Betteridge et al., 2003)'
_computing_structure_refinement 'CRYSTALS (Betteridge et al., 2003)'
_computing_structure_solution 'SIR92 (Altomare et al., 1994)'
_diffrn_ambient_temperature 150
_diffrn_detector_area_resol_mean 28.5714
_diffrn_measured_fraction_theta_full 0.998
_diffrn_measured_fraction_theta_max 0.946
_diffrn_measurement_details
;
scan:
    Number of images: 175
               Slice: -60.0000 - 115.0000
         Image width: 1.0000
            Exp time: 3.0000
       Rotation axis: Omega
               Omega: 0.0000
               Kappa: 0.0000
                 Phi: 0.0000
                 XTD: 59.2384
              2theta: 30.3794
scan:
    Number of images: 120
               Slice: -60.0000 - 60.0000
         Image width: 1.0000
            Exp time: 3.0000
       Rotation axis: Omega
               Omega: 0.0000
               Kappa: -50.0000
                 Phi: 0.0000
                 XTD: 59.2384
              2theta: 30.3794
scan:
    Number of images: 120
               Slice: -60.0000 - 60.0000
         Image width: 1.0000
            Exp time: 3.0000
       Rotation axis: Omega
               Omega: 0.0000
               Kappa: -50.0000
                 Phi: 120.0000
                 XTD: 59.2384
              2theta: 30.3794
scan:
    Number of images: 120
               Slice: -60.0000 - 60.0000
         Image width: 1.0000
            Exp time: 3.0000
       Rotation axis: Omega
               Omega: 0.0000
               Kappa: -50.0000
                 Phi: 240.0000
                 XTD: 59.2384
              2theta: 30.3794
;
_diffrn_measurement_device 'Rigaku Saturn724+ (2x2 bin mode)'
_diffrn_measurement_device_details 'CrystalLogic Kappa (3 circle)'
_diffrn_measurement_device_type CCD
_diffrn_measurement_method 'dtprofit.ref  '
_diffrn_orient_matrix_type d*Trek
_diffrn_orient_matrix_UB_11 0.1029000
_diffrn_orient_matrix_UB_12 -0.0111000
_diffrn_orient_matrix_UB_13 0.0865000
_diffrn_orient_matrix_UB_21 0.0006000
_diffrn_orient_matrix_UB_22 0.0544000
_diffrn_orient_matrix_UB_23 0.0063000
_diffrn_orient_matrix_UB_31 -0.0289000
_diffrn_orient_matrix_UB_32 -0.0036000
_diffrn_orient_matrix_UB_33 0.0339000
_diffrn_radiation_monochromator Synchrotron
_diffrn_radiation_type Synchrotron
_diffrn_radiation_wavelength 0.68890
_diffrn_reflns_av_R_equivalents 0.145
_diffrn_reflns_limit_h_max 10
_diffrn_reflns_limit_h_min -11
_diffrn_reflns_limit_k_max 27
_diffrn_reflns_limit_k_min -27
_diffrn_reflns_limit_l_max 33
_diffrn_reflns_limit_l_min -32
_diffrn_reflns_number 20263
_diffrn_reflns_reduction_process 'Lp corrections applied  '
_diffrn_reflns_theta_full 30.340
_diffrn_reflns_theta_max 31.937
_diffrn_reflns_theta_min 1.766
_diffrn_source Synchrotron
_diffrn_standards_number 0
_exptl_absorpt_coefficient_mu 0.139
_exptl_absorpt_correction_T_max 1.00
_exptl_absorpt_correction_T_min 0.50
_exptl_absorpt_correction_type multi-scan
_exptl_absorpt_process_details 'Jacobson, R. (1998) Private communication'
_exptl_crystal_colour clear_pale_colourless
_exptl_crystal_density_diffrn 1.527
_exptl_crystal_description needle
_exptl_crystal_F_000 1440.000
_exptl_crystal_size_max 0.050
_exptl_crystal_size_mid 0.010
_exptl_crystal_size_min 0.010
_refine_diff_density_max 0.34
_refine_diff_density_min -0.31
_refine_ls_extinction_coef 180(30)
_refine_ls_extinction_method 'Larson (1970), Equation 22'
_refine_ls_goodness_of_fit_ref 0.9169
_refine_ls_hydrogen_treatment none
_refine_ls_matrix_type full
_refine_ls_number_parameters 228
_refine_ls_number_reflns 1649
_refine_ls_number_restraints 68
_refine_ls_R_factor_all 0.0846
_refine_ls_R_factor_gt 0.0682
_refine_ls_shift/su_max 0.0008080
_refine_ls_shift/su_mean 0.0000371
_refine_ls_structure_factor_coef Fsqd
_refine_ls_weighting_details
;
 Method, part 1, Chebychev polynomial, (Watkin, 1994, Prince, 1982) 
 [weight] = 1.0/[A~0~*T~0~(x)+A~1~*T~1~(x) ... +A~n-1~]*T~n-1~(x)] 
 where A~i~ are the Chebychev coefficients listed below and x= Fcalc/Fmax 
 Method = Robust Weighting (Prince, 1982) 
 W = [weight] * [1-(deltaF/6*sigmaF)^2^]^2^ 
 A~i~ are: 
 69.9 114. 65.5 24.4 4.87 
;
_refine_ls_weighting_scheme calc
_refine_ls_wR_factor_all 0.1705
_refine_ls_wR_factor_gt 0.1575
_refine_ls_wR_factor_ref 0.1705
_reflns_limit_h_max 11
_reflns_limit_h_min 0
_reflns_limit_k_max 27
_reflns_limit_k_min 0
_reflns_limit_l_max 33
_reflns_limit_l_min 0
_reflns_number_gt 1325
_reflns_number_total 3025
_reflns_threshold_expression I>2.0\s(I)
_oxford_diffrn_Wilson_B_factor 2.47
_oxford_diffrn_Wilson_scale 22.19
_oxford_refine_ls_r_factor_ref 0.0846
_oxford_refine_ls_scale 0.2821(8)
_oxford_reflns_number_all 1649
_oxford_reflns_threshold_expression_ref I>-3.0\s(I)
_oxford_structure_analysis_title DIA0023
_cod_data_source_file ja301318a_si_002_3.cif
_cod_data_source_block 4
_cod_original_sg_symbol_H-M 'C 2 2 21 '
_cod_database_code 4118282

loop_
_symmetry_equiv_pos_as_xyz
x,y,z
x+1/2,y+1/2,z
x,-y,-z
x+1/2,-y+1/2,-z
-x,y,-z+1/2
-x+1/2,y+1/2,-z+1/2
-x,-y,z+1/2
-x+1/2,-y+1/2,z+1/2

loop_
_atom_site_label
_atom_site_type_symbol
_atom_site_fract_x
_atom_site_fract_y
_atom_site_fract_z
_atom_site_U_iso_or_equiv
_atom_site_occupancy
_atom_site_adp_type
_atom_site_refinement_flags_posn
_atom_site_refinement_flags_occupancy
_atom_site_disorder_assembly
_atom_site_disorder_group
F1 F 0.3605(6) 0.85188(18) 0.35058(15) 0.0628 1.0000 Uani . . . .
C2 C 0.2800(10) 0.8032(3) 0.3121(2) 0.0484 1.0000 Uani . . . .
C3 C 0.3116(7) 0.7259(3) 0.3348(2) 0.0370 1.0000 Uani . . . .
O4 O 0.3441(6) 0.7128(2) 0.38717(16) 0.0459 1.0000 Uani . . . .
N5 N 0.2945(7) 0.6753(2) 0.29137(18) 0.0399 1.0000 Uani . . . .
C6 C 0.3011(7) 0.5989(3) 0.2976(2) 0.0341 1.0000 Uani . . . .
C7 C 0.3486(8) 0.5620(3) 0.3492(2) 0.0375 1.0000 Uani . . . .
C8 C 0.3450(7) 0.4860(3) 0.3502(2) 0.0359 1.0000 Uani . . . .
C9 C 0.3903(8) 0.4476(3) 0.4056(2) 0.0424 1.0000 Uani . . . .
F10 F 0.5017(8) 0.4851(2) 0.44084(16) 0.0794 1.0000 Uani . . . .
F11 F 0.4716(7) 0.3835(2) 0.39747(15) 0.0762 1.0000 Uani . . . .
F12 F 0.2498(6) 0.4328(3) 0.4389(2) 0.0909 1.0000 Uani . . . .
C13 C 0.2951(8) 0.4468(3) 0.3001(2) 0.0410 1.0000 Uani . . . .
C14 C 0.2465(8) 0.4832(2) 0.2479(3) 0.0406 1.0000 Uani . . . .
C15 C 0.2497(8) 0.5585(3) 0.2466(2) 0.0381 1.0000 Uani . . . .
O16 O 0.2045(6) 0.60060(19) 0.19974(15) 0.0451 1.0000 Uani . . . .
C17 C 0.1463(8) 0.5686(3) 0.1451(2) 0.0373 1.0000 Uani . . . .
C18 C 0.0789(8) 0.6316(3) 0.1071(2) 0.0441 1.0000 Uani . . . .
N19 N 0.2185(7) 0.6857(3) 0.09277(19) 0.0449 1.0000 Uani . . . .
C20 C 0.2568(9) 0.7431(3) 0.1268(2) 0.0488 1.0000 Uani . . . .
O21 O 0.2003(7) 0.7544(2) 0.17759(17) 0.0536 1.0000 Uani . . . .
C22 C 0.2762(8) 0.6802(4) 0.0300(2) 0.0588 1.0000 Uani D . . .
C23 C 0.1730(15) 0.6174(7) 0.0069(5) 0.0578 0.67(3) Uani D P 1 1
C24 C 0.124(3) 0.644(2) 0.0001(3) 0.0592 0.33(3) Uani D P 1 2
C25 C 0.0160(9) 0.6058(4) 0.0454(2) 0.0601 1.0000 Uani D . . .
H21 H 0.1521 0.8120 0.3102 0.0579 1.0000 Uiso R . . .
H22 H 0.3300 0.8086 0.2724 0.0585 1.0000 Uiso R . . .
H51 H 0.2635 0.6912 0.2567 0.0479 1.0000 Uiso R . . .
H71 H 0.3802 0.5877 0.3838 0.0452 1.0000 Uiso R . . .
H131 H 0.2933 0.3961 0.3014 0.0488 1.0000 Uiso R . . .
H141 H 0.2119 0.4569 0.2137 0.0486 1.0000 Uiso R . . .
H171 H 0.2439 0.5435 0.1245 0.0452 1.0000 Uiso R . . .
H172 H 0.0498 0.5336 0.1529 0.0449 1.0000 Uiso R . . .
H181 H -0.0207 0.6551 0.1281 0.0526 1.0000 Uiso R . . .
H201 H 0.3337 0.7775 0.1096 0.0587 1.0000 Uiso R . . .
H221 H 0.2431 0.7243 0.0084 0.0701 0.67(3) Uiso R P 1 1
H222 H 0.4048 0.6729 0.0270 0.0700 0.67(3) Uiso R P 1 1
H231 H 0.1345 0.6267 -0.0342 0.0691 0.67(3) Uiso R P 1 1
H232 H 0.2492 0.5740 0.0077 0.0691 0.67(3) Uiso R P 1 1
H251 H -0.0842 0.6358 0.0318 0.0721 0.67(3) Uiso R P 1 1
H252 H -0.0226 0.5549 0.0460 0.0724 0.67(3) Uiso R P 1 1
H223 H 0.2985 0.7283 0.0132 0.0701 0.33(3) Uiso R P 1 2
H224 H 0.3844 0.6508 0.0268 0.0700 0.33(3) Uiso R P 1 2
H241 H 0.1690 0.6095 -0.0296 0.0711 0.33(3) Uiso R P 1 2
H242 H 0.0497 0.6808 -0.0193 0.0710 0.33(3) Uiso R P 1 2
H253 H -0.1114 0.6160 0.0401 0.0721 0.33(3) Uiso R P 1 2
H254 H 0.0372 0.5536 0.0419 0.0721 0.33(3) Uiso R P 1 2

loop_
_atom_site_aniso_label
_atom_site_aniso_U_11
_atom_site_aniso_U_22
_atom_site_aniso_U_33
_atom_site_aniso_U_23
_atom_site_aniso_U_13
_atom_site_aniso_U_12
F1 0.100(3) 0.0390(16) 0.0494(18) -0.0041(15) -0.020(2) -0.007(2)
C2 0.066(4) 0.044(3) 0.035(2) 0.000(2) -0.006(3) 0.000(3)
C3 0.037(3) 0.040(3) 0.034(2) -0.002(2) -0.002(2) 0.001(2)
O4 0.065(2) 0.045(2) 0.0286(16) 0.0005(15) -0.0054(18) -0.001(2)
N5 0.056(3) 0.038(2) 0.0259(18) -0.0037(17) -0.006(2) -0.004(2)
C6 0.033(3) 0.038(2) 0.031(2) -0.002(2) -0.001(2) -0.001(2)
C7 0.040(3) 0.047(3) 0.026(2) -0.004(2) 0.001(2) -0.001(2)
C8 0.033(3) 0.043(3) 0.032(2) -0.003(2) 0.003(2) -0.002(2)
C9 0.054(3) 0.047(3) 0.027(2) 0.003(2) 0.001(2) 0.007(3)
F10 0.129(4) 0.064(2) 0.0451(18) 0.0122(18) -0.036(2) -0.025(3)
F11 0.112(4) 0.069(2) 0.0479(19) -0.0031(18) -0.015(2) 0.037(3)
F12 0.072(3) 0.123(4) 0.077(3) 0.056(3) 0.024(2) 0.012(3)
C13 0.043(3) 0.043(3) 0.037(3) -0.007(2) 0.000(2) 0.000(3)
C14 0.051(3) 0.040(2) 0.031(2) -0.005(2) -0.003(2) 0.002(2)
C15 0.043(3) 0.047(3) 0.024(2) -0.002(2) -0.003(2) 0.002(3)
O16 0.065(3) 0.0416(19) 0.0287(18) -0.0045(15) -0.0124(19) 0.005(2)
C17 0.037(3) 0.044(3) 0.031(2) -0.006(2) -0.006(2) -0.003(2)
C18 0.038(3) 0.060(3) 0.034(2) 0.003(2) -0.002(2) -0.009(3)
N19 0.047(3) 0.057(3) 0.030(2) -0.001(2) 0.003(2) -0.007(2)
C20 0.057(3) 0.051(3) 0.038(3) 0.000(2) -0.009(3) 0.000(3)
O21 0.074(3) 0.052(2) 0.035(2) 0.0011(17) -0.004(2) 0.006(2)
C22 0.063(3) 0.081(4) 0.032(2) -0.005(2) 0.006(3) -0.011(3)
C23 0.062(4) 0.083(4) 0.028(3) -0.005(3) -0.003(3) -0.008(4)
C24 0.065(5) 0.081(5) 0.032(4) -0.002(4) 0.003(4) -0.012(5)
C25 0.067(3) 0.080(3) 0.034(2) 0.001(3) -0.003(3) -0.013(3)

loop_
_atom_type_symbol
_atom_type_scat_dispersion_real
_atom_type_scat_dispersion_imag
_atom_type_scat_Cromer_Mann_a1
_atom_type_scat_Cromer_Mann_b1
_atom_type_scat_Cromer_Mann_a2
_atom_type_scat_Cromer_Mann_b2
_atom_type_scat_Cromer_Mann_a3
_atom_type_scat_Cromer_Mann_b3
_atom_type_scat_Cromer_Mann_a4
_atom_type_scat_Cromer_Mann_b4
_atom_type_scat_Cromer_Mann_c
_atom_type_scat_source
C 0.0020 0.0020 2.3100 20.8439 1.0200 10.2075 1.5886 0.5687 0.8650 51.6512 0.2156 'International Tables Vol C 4.2.6.8 and 6.1.1.4'
H 0.0000 0.0000 0.4930 10.5109 0.3229 26.1257 0.1402 3.1424 0.0408 57.7998 0.0030 'International Tables Vol C 4.2.6.8 and 6.1.1.4'
N 0.0040 0.0030 12.2126 0.0057 3.1322 9.8933 2.0125 28.9975 1.1663 0.5826 -11.5290 'International Tables Vol C 4.2.6.8 and 6.1.1.4'
O 0.0070 0.0060 3.0485 13.2771 2.2868 5.7011 1.5463 0.3239 0.8670 32.9089 0.2508 'International Tables Vol C 4.2.6.8 and 6.1.1.4'
F 0.0120 0.0103 3.5392 10.2825 2.6412 4.2944 1.5170 0.2615 1.0243 26.1476 0.2776 'International Tables Vol C 4.2.6.8 and 6.1.1.4'

loop_
_geom_angle_atom_site_label_1
_geom_angle_atom_site_label_2
_geom_angle_atom_site_label_3
_geom_angle
_geom_angle_publ_flag
F1 C2 C3 109.0(4) yes
F1 C2 H21 110.3 no
C3 C2 H21 108.8 no
F1 C2 H22 110.0 no
C3 C2 H22 110.0 no
H21 C2 H22 108.7 no
C2 C3 O4 122.3(5) yes
C2 C3 N5 112.5(4) yes
O4 C3 N5 125.2(5) yes
C3 N5 C6 127.4(4) yes
C3 N5 H51 116.4 no
C6 N5 H51 115.7 no
N5 C6 C7 125.2(5) yes
N5 C6 C15 115.6(4) yes
C7 C6 C15 119.2(4) yes
C6 C7 C8 119.7(5) yes
C6 C7 H71 120.6 no
C8 C7 H71 119.6 no
C7 C8 C9 119.3(5) yes
C7 C8 C13 120.7(5) yes
C9 C8 C13 120.0(5) yes
C8 C9 F10 113.4(5) yes
C8 C9 F11 114.3(4) yes
F10 C9 F11 104.7(5) yes
C8 C9 F12 113.5(5) yes
F10 C9 F12 105.3(5) yes
F11 C9 F12 104.8(5) yes
C8 C13 C14 120.1(5) yes
C8 C13 H131 119.8 no
C14 C13 H131 120.1 no
C13 C14 C15 119.4(5) yes
C13 C14 H141 120.5 no
C15 C14 H141 120.0 no
C6 C15 C14 120.8(5) yes
C6 C15 O16 113.4(4) yes
C14 C15 O16 125.8(5) yes
C15 O16 C17 120.7(4) yes
O16 C17 C18 105.6(4) yes
O16 C17 H171 112.0 no
C18 C17 H171 109.7 no
O16 C17 H172 109.7 no
C18 C17 H172 110.9 no
H171 C17 H172 108.9 no
C17 C18 N19 113.7(5) yes
C17 C18 C25 111.8(5) yes
N19 C18 C25 103.1(4) yes
C17 C18 H181 108.3 no
N19 C18 H181 110.1 no
C25 C18 H181 109.8 no
C18 N19 C20 124.0(5) yes
C18 N19 C22 111.6(4) yes
C20 N19 C22 122.6(5) yes
N19 C20 O21 126.2(6) yes
N19 C20 H201 115.4 no
O21 C20 H201 118.3 no
N19 C22 C23 103.7(4) yes
N19 C22 H221 110.1 no
C23 C22 H221 109.9 no
N19 C22 H222 111.3 no
C23 C22 H222 112.5 no
H221 C22 H222 109.3 no
N19 C22 C24 104.0(7) yes
N19 C22 H223 110.9 no
C24 C22 H223 111.2 no
N19 C22 H224 110.4 no
C24 C22 H224 110.8 no
H223 C22 H224 109.5 no
C22 C23 C25 108.60(8) yes
C22 C23 H231 110.3 no
C25 C23 H231 110.3 no
C22 C23 H232 109.0 no
C25 C23 H232 109.4 no
H231 C23 H232 109.2 no
C22 C24 C25 108.60(8) yes
C22 C24 H241 110.0 no
C25 C24 H241 110.1 no
C22 C24 H242 109.4 no
C25 C24 H242 108.9 no
H241 C24 H242 109.8 no
C18 C25 C23 104.1(5) yes
C18 C25 H251 110.1 no
C23 C25 H251 109.9 no
C18 C25 H252 111.8 no
C23 C25 H252 112.3 no
H251 C25 H252 108.6 no
C18 C25 C24 108.0(5) yes
C18 C25 H253 110.4 no
C24 C25 H253 110.9 no
C18 C25 H254 109.1 no
C24 C25 H254 108.8 no
H253 C25 H254 109.6 no

loop_
_geom_bond_atom_site_label_1
_geom_bond_atom_site_label_2
_geom_bond_distance
_geom_bond_publ_flag
F1 C2 1.375(6) yes
C2 C3 1.519(7) yes
C2 H21 0.963 no
C2 H22 0.967 no
C3 O4 1.219(6) yes
C3 N5 1.346(6) yes
N5 C6 1.405(6) yes
N5 H51 0.860 no
C6 C7 1.383(7) yes
C6 C15 1.410(7) yes
C7 C8 1.388(7) yes
C7 H71 0.934 no
C8 C9 1.462(7) yes
C8 C13 1.382(7) yes
C9 F10 1.331(7) yes
C9 F11 1.330(7) yes
C9 F12 1.309(7) yes
C13 C14 1.391(8) yes
C13 H131 0.927 no
C14 C15 1.375(7) yes
C14 H141 0.938 no
C15 O16 1.343(6) yes
O16 C17 1.423(6) yes
C17 C18 1.516(8) yes
C17 H171 0.972 no
C17 H172 0.975 no
C18 N19 1.467(7) yes
C18 C25 1.529(7) yes
C18 H181 0.974 no
N19 C20 1.326(7) yes
N19 C22 1.472(6) yes
C20 O21 1.229(7) yes
C20 H201 0.931 no
C22 C23 1.473(5) yes
C22 H221 0.970 no
C22 H222 0.965 no
C22 C24 1.465(6) yes
C22 H223 0.970 no
C22 H224 0.968 no
C23 C25 1.464(5) yes
C23 H231 0.975 no
C23 H232 0.974 no
C24 C25 1.472(6) yes
C24 H241 0.974 no
C24 H242 0.972 no
C25 H251 0.972 no
C25 H252 0.974 no
C25 H253 0.970 no
C25 H254 0.971 no

loop_
_geom_hbond_atom_site_label_D
_geom_hbond_atom_site_label_H
_geom_hbond_atom_site_label_A
_geom_hbond_angle_DHA
_geom_hbond_distance_DH
_geom_hbond_distance_HA
_geom_hbond_distance_DA
_geom_hbond_publ_flag
C2 H22 O21 126 0.97 2.53 3.191(10) yes
N5 H51 O21 167 0.86 2.16 3.008(10) yes
